data_7250282
loop_
_publ_author_name
'Elzein, Ahmed'
'Al Jomeh, Ghadah Abdullah S.'
'Tizzard, Graham J.'
'Coles, Simon J.'
'Banti, Christina N.'
'Hadjikakou, Sotiris K.'
'Kostakis, George E.'

_publ_section_title
;
 Investigating the antimicrobial activity of 1-heteroaryl benzotriazole
 silver compounds
;
_journal_issue 15
_journal_name_full 'RSC Advances'
_journal_page_first 11431
_journal_page_last 11440
_journal_paper_doi 10.1039/D5RA01072A
_journal_volume 15
_journal_year 2025
_chemical_formula_moiety 'C15 H10 N4'
_chemical_formula_sum 'C15 H10 N4'
_chemical_formula_weight 246.27
_space_group_crystal_system monoclinic
_space_group_IT_number 14
_space_group_name_Hall '-P 2ybc'
_space_group_name_H-M_alt 'P 1 21/c 1'
_atom_sites_solution_hydrogens geom
_atom_sites_solution_primary dual
_audit_creation_date 2024-03-30
_audit_creation_method
;
Olex2 1.5
(compiled 2023.08.24 svn.re1ec1418 for OlexSys, GUI svn.r6817)
;
_audit_update_record
;
2024-10-04 deposited with the CCDC.	2025-03-31 downloaded from the CCDC.
;
_cell_angle_alpha 90
_cell_angle_beta 111.958(8)
_cell_angle_gamma 90
_cell_formula_units_Z 4
_cell_length_a 13.2953(10)
_cell_length_b 5.5726(3)
_cell_length_c 16.8008(9)
_cell_measurement_reflns_used 1746
_cell_measurement_temperature 100
_cell_measurement_theta_max 67.5390
_cell_measurement_theta_min 5.4570
_cell_volume 1154.46(14)
_computing_cell_refinement 'CrysAlisPro 1.171.41.120a (Rigaku OD, 2021)'
_computing_data_collection 'CrysAlisPro 1.171.41.120a (Rigaku OD, 2021)'
_computing_data_reduction 'CrysAlisPro 1.171.41.120a (Rigaku OD, 2021)'
_computing_molecular_graphics 'Olex2 1.5 (Dolomanov et al., 2009)'
_computing_publication_material 'Olex2 1.5 (Dolomanov et al., 2009)'
_computing_structure_refinement 'SHELXL 2016/6 (Sheldrick, 2015)'
_computing_structure_solution 'SHELXT  (Sheldrick, 2015)'
_diffrn_ambient_temperature 100
_diffrn_detector 'CCD plate'
_diffrn_measured_fraction_theta_full 0.979
_diffrn_measured_fraction_theta_max 0.970
_diffrn_measurement_details
;
List of Runs (angles in degrees, time in seconds):

  # Type    Start    End  Width  t~exp~   \w     \q     \k     \f   Frames
#--------------------------------------------------------------------------
  1  \w    -80.00 -27.00   1.00    1.00    --    0.00  40.00 150.00   53
  2  \w     16.00  70.00   1.00    1.00    --    0.00  40.00 150.00   54
  3  \w   -175.00 -85.00   1.00    2.00    --  -89.00  50.00  30.00   90
  4  \w   -143.00 -48.00   1.00    2.00    --  -89.00  10.00-150.00   95
  5  \w    -38.00  -4.00   1.00    2.00    --  -89.00  10.00-150.00   34
  6  \w   -175.00 -22.00   1.00    2.00    --  -89.00  50.00 120.00  153
  7  \w    -58.00 -14.00   1.00    2.00    --  -89.00  50.00  30.00   44
;
_diffrn_measurement_device 'four-circle diffractometer'
_diffrn_measurement_device_type 'XtaLAB AFC11 (RCD3): quarter-chi single'
_diffrn_measurement_method '\w scans'
_diffrn_orient_matrix_type 'CrysAlisPro convention (1999,Acta A55,543-557)'
_diffrn_orient_matrix_UB_11 -0.1093748000
_diffrn_orient_matrix_UB_12 -0.0665888000
_diffrn_orient_matrix_UB_13 -0.0713425000
_diffrn_orient_matrix_UB_21 0.0486148000
_diffrn_orient_matrix_UB_22 0.0503802000
_diffrn_orient_matrix_UB_23 -0.0682833000
_diffrn_orient_matrix_UB_31 0.0364976000
_diffrn_orient_matrix_UB_32 -0.2634261000
_diffrn_orient_matrix_UB_33 0.0048853000
_diffrn_radiation_monochromator mirror
_diffrn_radiation_probe x-ray
_diffrn_radiation_type 'Cu K\a'
_diffrn_radiation_wavelength 1.54184
_diffrn_reflns_av_R_equivalents 0.0384
_diffrn_reflns_av_unetI/netI 0.0488
_diffrn_reflns_Laue_measured_fraction_full 0.979
_diffrn_reflns_Laue_measured_fraction_max 0.970
_diffrn_reflns_limit_h_max 15
_diffrn_reflns_limit_h_min -12
_diffrn_reflns_limit_k_max 5
_diffrn_reflns_limit_k_min -6
_diffrn_reflns_limit_l_max 20
_diffrn_reflns_limit_l_min -19
_diffrn_reflns_number 4187
_diffrn_reflns_point_group_measured_fraction_full 0.979
_diffrn_reflns_point_group_measured_fraction_max 0.970
_diffrn_reflns_theta_full 67.684
_diffrn_reflns_theta_max 68.133
_diffrn_reflns_theta_min 5.466
_diffrn_source 'Rotating-anode X-ray tube'
_diffrn_source_type 'Rigaku (Cu) X-ray Source'
_exptl_absorpt_coefficient_mu 0.709
_exptl_absorpt_correction_T_max 1.00000
_exptl_absorpt_correction_T_min 0.45016
_exptl_absorpt_correction_type multi-scan
_exptl_absorpt_process_details
;
CrysAlisPro 1.171.41.120a (Rigaku Oxford Diffraction, 2021)
Empirical absorption correction using spherical harmonics,
implemented in SCALE3 ABSPACK scaling algorithm.
;
_exptl_crystal_colour colourless
_exptl_crystal_colour_primary colourless
_exptl_crystal_density_diffrn 1.417
_exptl_crystal_description plate
_exptl_crystal_F_000 512
_exptl_crystal_size_max 0.05
_exptl_crystal_size_mid 0.03
_exptl_crystal_size_min 0.02
_refine_diff_density_max 0.222
_refine_diff_density_min -0.270
_refine_diff_density_rms 0.054
_refine_ls_extinction_method none
_refine_ls_goodness_of_fit_ref 1.033
_refine_ls_hydrogen_treatment constr
_refine_ls_matrix_type full
_refine_ls_number_parameters 172
_refine_ls_number_reflns 2052
_refine_ls_number_restraints 0
_refine_ls_restrained_S_all 1.033
_refine_ls_R_factor_all 0.0589
_refine_ls_R_factor_gt 0.0517
_refine_ls_shift/su_max 0.000
_refine_ls_shift/su_mean 0.000
_refine_ls_structure_factor_coef Fsqd
_refine_ls_weighting_details 'w=1/[\s^2^(Fo^2^)+(0.0803P)^2^+0.3636P] where P=(Fo^2^+2Fc^2^)/3'
_refine_ls_weighting_scheme calc
_refine_ls_wR_factor_gt 0.1377
_refine_ls_wR_factor_ref 0.1458
_reflns_Friedel_coverage 0.000
_reflns_number_gt 1766
_reflns_number_total 2052
_reflns_threshold_expression 'I > 2\s(I)'
_cod_data_source_file d5ra01072a2.cif
_cod_data_source_block ga056_auto
_cod_original_cell_volume 1154.47(13)
_cod_database_code 7250282
_shelx_shelxl_version_number 2016/6
_chemical_oxdiff_formula 'C H N '
_shelx_space_group_comment
;
The symmetry employed for this shelxl refinement is uniquely defined
by the following loop, which should always be used as a source of
symmetry information in preference to the above space-group names.
They are only intended as comments.
;
_shelx_estimated_absorpt_t_max 0.986
_shelx_estimated_absorpt_t_min 0.965
_reflns_odcompleteness_completeness 98.44
_reflns_odcompleteness_iscentric 1
_reflns_odcompleteness_theta 66.97
_olex2_refinement_description
;
1.a Aromatic/amide H refined with riding coordinates:
 C2(H2), C3(H3), C4(H4), C5(H5), C8(H8), C9(H9), C11(H11), C12(H12), C13(H13),
 C14(H14)
;
_olex2_submission_special_instructions 'No special instructions were received'
_oxdiff_exptl_absorpt_empirical_details
;
Empirical correction (ABSPACK) includes:
- Absorption correction using spherical harmonics
- Frame scaling
;
_oxdiff_exptl_absorpt_empirical_full_max 2.370
_oxdiff_exptl_absorpt_empirical_full_min 0.411

loop_
_space_group_symop_operation_xyz
'x, y, z'
'-x, y+1/2, -z+1/2'
'-x, -y, -z'
'x, -y-1/2, z-1/2'

loop_
_atom_site_label
_atom_site_type_symbol
_atom_site_fract_x
_atom_site_fract_y
_atom_site_fract_z
_atom_site_U_iso_or_equiv
_atom_site_adp_type
_atom_site_occupancy
_atom_site_site_symmetry_order
_atom_site_calc_flag
_atom_site_refinement_flags_posn
_atom_site_refinement_flags_adp
_atom_site_refinement_flags_occupancy
_atom_site_disorder_assembly
_atom_site_disorder_group
N1 N 0.48787(13) 0.6013(3) 0.61243(9) 0.0265(4) Uani 1 1 d . . . . .
N2 N 0.45126(13) 0.7110(3) 0.53899(9) 0.0259(4) Uani 1 1 d . . . . .
N3 N 0.35858(13) 0.5980(3) 0.48622(9) 0.0229(4) Uani 1 1 d . . . . .
N4 N 0.21958(13) 0.5515(3) 0.35531(9) 0.0239(4) Uani 1 1 d . . . . .
C1 C 0.41841(16) 0.4124(3) 0.60938(11) 0.0243(5) Uani 1 1 d . . . . .
C2 C 0.42285(16) 0.2453(4) 0.67278(11) 0.0268(5) Uani 1 1 d . . . . .
H2 H 0.478853 0.249468 0.728156 0.032 Uiso 1 1 calc R U . . .
C3 C 0.34219(17) 0.0744(4) 0.65110(12) 0.0281(5) Uani 1 1 d . . . . .
H3 H 0.342437 -0.041897 0.692513 0.034 Uiso 1 1 calc R U . . .
C4 C 0.25940(16) 0.0683(4) 0.56894(11) 0.0274(5) Uani 1 1 d . . . . .
H4 H 0.205668 -0.053468 0.556387 0.033 Uiso 1 1 calc R U . . .
C5 C 0.25355(16) 0.2330(4) 0.50595(11) 0.0262(5) Uani 1 1 d . . . . .
H5 H 0.197328 0.228635 0.450685 0.031 Uiso 1 1 calc R U . . .
C6 C 0.33536(15) 0.4065(3) 0.52845(11) 0.0219(4) Uani 1 1 d . . . . .
C7 C 0.30209(15) 0.6835(3) 0.40182(10) 0.0232(4) Uani 1 1 d . . . . .
C8 C 0.33672(17) 0.8984(3) 0.37502(11) 0.0259(5) Uani 1 1 d . . . . .
H8 H 0.397829 0.985159 0.411999 0.031 Uiso 1 1 calc R U . . .
C9 C 0.27858(16) 0.9748(4) 0.29398(11) 0.0263(5) Uani 1 1 d . . . . .
H9 H 0.298305 1.119769 0.273838 0.032 Uiso 1 1 calc R U . . .
C10 C 0.18863(16) 0.8404(3) 0.23901(11) 0.0244(4) Uani 1 1 d . . . . .
C11 C 0.12539(17) 0.9054(4) 0.15363(11) 0.0281(5) Uani 1 1 d . . . . .
H11 H 0.141544 1.049043 0.130338 0.034 Uiso 1 1 calc R U . . .
C12 C 0.04080(17) 0.7635(4) 0.10388(11) 0.0295(5) Uani 1 1 d . . . . .
H12 H -0.000962 0.809047 0.046472 0.035 Uiso 1 1 calc R U . . .
C13 C 0.01580(17) 0.5504(4) 0.13774(11) 0.0278(5) Uani 1 1 d . . . . .
H13 H -0.042557 0.452567 0.102873 0.033 Uiso 1 1 calc R U . . .
C14 C 0.07502(16) 0.4833(4) 0.22058(11) 0.0257(4) Uani 1 1 d . . . . .
H14 H 0.057310 0.339598 0.242855 0.031 Uiso 1 1 calc R U . . .
C15 C 0.16232(16) 0.6267(3) 0.27308(11) 0.0231(4) Uani 1 1 d . . . . .

loop_
_atom_site_aniso_label
_atom_site_aniso_U_11
_atom_site_aniso_U_22
_atom_site_aniso_U_33
_atom_site_aniso_U_23
_atom_site_aniso_U_13
_atom_site_aniso_U_12
N1 0.0372(10) 0.0227(9) 0.0156(7) -0.0020(6) 0.0053(6) 0.0001(7)
N2 0.0333(9) 0.0216(9) 0.0175(7) -0.0050(6) 0.0034(6) -0.0033(7)
N3 0.0313(9) 0.0184(9) 0.0151(7) -0.0010(6) 0.0041(6) -0.0022(7)
N4 0.0328(9) 0.0185(9) 0.0169(7) 0.0000(6) 0.0053(6) 0.0011(7)
C1 0.0331(11) 0.0211(11) 0.0174(8) -0.0019(7) 0.0080(7) 0.0003(8)
C2 0.0353(11) 0.0257(11) 0.0171(8) 0.0006(8) 0.0071(7) 0.0038(9)
C3 0.0401(11) 0.0235(11) 0.0221(9) 0.0029(8) 0.0132(8) 0.0023(9)
C4 0.0341(11) 0.0232(11) 0.0243(9) 0.0003(7) 0.0102(8) -0.0021(8)
C5 0.0346(10) 0.0227(11) 0.0192(8) -0.0011(7) 0.0076(7) -0.0008(8)
C6 0.0308(10) 0.0167(10) 0.0176(8) -0.0008(7) 0.0084(7) -0.0007(8)
C7 0.0323(10) 0.0193(10) 0.0152(8) -0.0021(7) 0.0056(7) -0.0008(8)
C8 0.0347(11) 0.0196(10) 0.0226(9) -0.0024(7) 0.0099(8) -0.0022(8)
C9 0.0384(11) 0.0188(10) 0.0214(9) 0.0000(8) 0.0110(8) -0.0016(9)
C10 0.0349(11) 0.0175(10) 0.0199(9) -0.0001(7) 0.0094(8) 0.0018(9)
C11 0.0409(12) 0.0217(11) 0.0204(9) 0.0026(8) 0.0102(8) 0.0034(9)
C12 0.0396(11) 0.0291(12) 0.0159(8) 0.0020(8) 0.0058(7) 0.0065(9)
C13 0.0338(11) 0.0244(11) 0.0205(9) -0.0025(8) 0.0047(8) 0.0010(9)
C14 0.0345(11) 0.0185(10) 0.0201(9) 0.0000(7) 0.0056(8) 0.0009(9)
C15 0.0320(10) 0.0182(10) 0.0175(8) 0.0007(7) 0.0073(7) 0.0029(8)

loop_
_atom_type_symbol
_atom_type_description
_atom_type_scat_dispersion_real
_atom_type_scat_dispersion_imag
_atom_type_scat_source
C C 0.0181 0.0091 'International Tables Vol C Tables 4.2.6.8 and 6.1.1.4'
H H 0.0000 0.0000 'International Tables Vol C Tables 4.2.6.8 and 6.1.1.4'
N N 0.0311 0.0180 'International Tables Vol C Tables 4.2.6.8 and 6.1.1.4'

loop_
_geom_angle_atom_site_label_1
_geom_angle_atom_site_label_2
_geom_angle_atom_site_label_3
_geom_angle
_geom_angle_site_symmetry_1
_geom_angle_site_symmetry_3
_geom_angle_publ_flag
N2 N1 C1 108.32(15) . . ?
N1 N2 N3 108.95(15) . . ?
N2 N3 C6 110.03(14) . . ?
N2 N3 C7 120.27(15) . . ?
C6 N3 C7 129.71(16) . . ?
C7 N4 C15 117.11(16) . . ?
N1 C1 C2 129.66(17) . . ?
N1 C1 C6 109.09(16) . . ?
C6 C1 C2 121.24(18) . . ?
C3 C2 C1 116.86(17) . . ?
C2 C3 C4 121.47(18) . . ?
C5 C4 C3 122.32(19) . . ?
C4 C5 C6 115.94(17) . . ?
N3 C6 C1 103.60(16) . . ?
N3 C6 C5 134.23(16) . . ?
C1 C6 C5 122.16(17) . . ?
N4 C7 N3 114.88(16) . . ?
N4 C7 C8 125.81(16) . . ?
C8 C7 N3 119.31(16) . . ?
C9 C8 C7 116.94(18) . . ?
C8 C9 C10 120.77(18) . . ?
C9 C10 C15 117.02(16) . . ?
C11 C10 C9 124.18(18) . . ?
C11 C10 C15 118.80(18) . . ?
C12 C11 C10 120.76(18) . . ?
C11 C12 C13 120.18(17) . . ?
C14 C13 C12 120.50(19) . . ?
C13 C14 C15 120.36(18) . . ?
N4 C15 C10 122.34(17) . . ?
N4 C15 C14 118.26(17) . . ?
C14 C15 C10 119.40(16) . . ?

loop_
_geom_bond_atom_site_label_1
_geom_bond_atom_site_label_2
_geom_bond_distance
_geom_bond_site_symmetry_2
_geom_bond_publ_flag
N1 N2 1.298(2) . ?
N1 C1 1.388(3) . ?
N2 N3 1.373(2) . ?
N3 C6 1.379(2) . ?
N3 C7 1.416(2) . ?
N4 C7 1.309(2) . ?
N4 C15 1.370(2) . ?
C1 C2 1.400(3) . ?
C1 C6 1.395(2) . ?
C2 C3 1.377(3) . ?
C3 C4 1.408(3) . ?
C4 C5 1.381(3) . ?
C5 C6 1.398(3) . ?
C7 C8 1.415(3) . ?
C8 C9 1.358(3) . ?
C9 C10 1.421(3) . ?
C10 C11 1.412(3) . ?
C10 C15 1.421(3) . ?
C11 C12 1.373(3) . ?
C12 C13 1.409(3) . ?
C13 C14 1.370(3) . ?
C14 C15 1.414(3) . ?
